data_7244123
loop_
_publ_author_name
'Li, Meng-Ting'
'Sun, Jing-Wen'
Yi-Fei-Liu,
'Niu, Mei-Hui'
'Zou, Han-Yu'
'Sun, Da-Qiang'
'Yu, Yang'

_publ_section_title
;
 POM-based metal organic frameworks with a woven fabric structure for
 lithium storage
;
_journal_issue 6
_journal_name_full CrystEngComm
_journal_page_first 1279
_journal_page_last 1284
_journal_paper_doi 10.1039/D1CE01538A
_journal_volume 24
_journal_year 2022
_chemical_formula_moiety 'C24 H12 Cu2 Mo12 N12 O44 P'
_chemical_formula_sum 'C24 H12 Cu2 Mo12 N12 O44 P'
_chemical_formula_weight 2481.81
_space_group_IT_number 2
_space_group_name_Hall '-P 1'
_space_group_name_H-M_alt 'P -1'
_symmetry_cell_setting triclinic
_symmetry_space_group_name_Hall '-P 1'
_symmetry_space_group_name_H-M 'P -1'
_atom_sites_solution_hydrogens geom
_atom_sites_solution_primary direct
_atom_sites_solution_secondary difmap
_audit_creation_method SHELXL-97
_audit_update_record
;
2021-11-12 deposited with the CCDC.	2022-01-03 downloaded from the CCDC.
;
_cell_angle_alpha 79.302(5)
_cell_angle_beta 84.606(5)
_cell_angle_gamma 68.048(5)
_cell_formula_units_Z 1
_cell_length_a 11.260(5)
_cell_length_b 11.656(5)
_cell_length_c 12.787(5)
_cell_measurement_reflns_used 1400
_cell_measurement_temperature 293(2)
_cell_measurement_theta_max 44.864
_cell_measurement_theta_min 4.569
_cell_volume 1529.0(11)
_computing_cell_refinement 'Bruker XSCANS'
_computing_data_collection 'Bruker XSCANS'
_computing_data_reduction 'Bruker SHELXTL'
_computing_molecular_graphics 'Bruker SHELXTL'
_computing_publication_material 'Bruker SHELXTL'
_computing_structure_refinement 'SHELXL-97 (Sheldrick, 1997)'
_computing_structure_solution 'Bruker SHELXTL'
_diffrn_ambient_temperature 293(2)
_diffrn_measured_fraction_theta_full 0.987
_diffrn_measured_fraction_theta_max 0.987
_diffrn_measurement_device_type 'multiwire proportional'
_diffrn_measurement_method 'phi and omega scans'
_diffrn_radiation_monochromator graphite
_diffrn_radiation_source 'fine-focus sealed tube'
_diffrn_radiation_type MoK\a
_diffrn_radiation_wavelength 0.71069
_diffrn_reflns_av_R_equivalents 0.0276
_diffrn_reflns_av_sigmaI/netI 0.0726
_diffrn_reflns_limit_h_max 13
_diffrn_reflns_limit_h_min -12
_diffrn_reflns_limit_k_max 13
_diffrn_reflns_limit_k_min -9
_diffrn_reflns_limit_l_max 15
_diffrn_reflns_limit_l_min -15
_diffrn_reflns_number 7451
_diffrn_reflns_theta_full 25.00
_diffrn_reflns_theta_max 25.00
_diffrn_reflns_theta_min 1.62
_exptl_absorpt_coefficient_mu 3.186
_exptl_absorpt_correction_T_max 0.451
_exptl_absorpt_correction_T_min 0.363
_exptl_absorpt_correction_type multi-scan
_exptl_absorpt_process_details adabs(Sheldrick,1996)
_exptl_crystal_colour blue
_exptl_crystal_density_diffrn 2.695
_exptl_crystal_density_method 'not measured'
_exptl_crystal_description block
_exptl_crystal_F_000 1169.0
_exptl_crystal_size_max 0.33
_exptl_crystal_size_mid 0.3
_exptl_crystal_size_min 0.25
_refine_diff_density_max 2.551
_refine_diff_density_min -1.195
_refine_diff_density_rms 0.272
_refine_ls_extinction_method SHELXL
_refine_ls_goodness_of_fit_ref 1.048
_refine_ls_hydrogen_treatment constr
_refine_ls_matrix_type full
_refine_ls_number_parameters 430
_refine_ls_number_reflns 5388
_refine_ls_number_restraints 12
_refine_ls_restrained_S_all 1.047
_refine_ls_R_factor_all 0.1479
_refine_ls_R_factor_gt 0.0824
_refine_ls_shift/su_max 0.002
_refine_ls_shift/su_mean 0.000
_refine_ls_structure_factor_coef Fsqd
_refine_ls_weighting_details 'calc w=1/[\s^2^(Fo^2^)+(0.1711P)^2^+7.0309P] where P=(Fo^2^+2Fc^2^)/3'
_refine_ls_weighting_scheme calc
_refine_ls_wR_factor_gt 0.2423
_refine_ls_wR_factor_ref 0.2982
_reflns_number_gt 2831
_reflns_number_total 5388
_reflns_threshold_expression >2\s(I)
_cod_data_source_file d1ce01538a2.cif
_cod_data_source_block 55
_cod_depositor_comments
;
The following automatic conversions were performed:

data item '_symmetry_cell_setting' value 'Triclinic' was changed to
'triclinic' in accordance with the
/home/data/users/saulius/crontab/automatic-downloads/rss-feeds/RSC/lib/dictionaries/cif_core.dic
dictionary named 'cif_core.dic' version 2.4.2 last updated on
2011-04-26.

Automatic conversion script
Id: cif_fix_values 7556 2019-12-06 15:28:31Z antanas 

 Adding full bibliography for 7244123.cif.
;
_cod_original_cell_volume 1528.960
_cod_original_sg_symbol_H-M P-1
_cod_database_code 7244123

loop_
_symmetry_equiv_pos_as_xyz
'x, y, z'
'-x, -y, -z'

loop_
_atom_site_label
_atom_site_type_symbol
_atom_site_fract_x
_atom_site_fract_y
_atom_site_fract_z
_atom_site_U_iso_or_equiv
_atom_site_adp_type
_atom_site_occupancy
_atom_site_symmetry_multiplicity
_atom_site_calc_flag
_atom_site_refinement_flags
_atom_site_disorder_assembly
_atom_site_disorder_group
Mo2 Mo 0.69203(13) 0.04192(15) 0.42368(15) 0.0594(5) Uani 1 1 d . . .
Mo3 Mo 0.80323(15) -0.12760(16) 0.67847(15) 0.0663(6) Uani 1 1 d . . .
Mo4 Mo 0.93717(15) -0.25960(16) 0.44402(15) 0.0631(6) Uani 1 1 d . . .
Mo6 Mo 0.75250(16) 0.29632(16) 0.48940(18) 0.0762(7) Uani 1 1 d . . .
Mo1 Mo 0.88391(17) 0.17939(19) 0.25146(16) 0.0771(7) Uani 1 1 d . . .
Mo5 Mo 0.8776(2) 0.1234(2) 0.73702(17) 0.0829(7) Uani 1 1 d . . .
Cu1 Cu 0.6064(2) 0.6727(2) 0.48977(17) 0.0692(8) Uani 1 1 d . . .
P1 P 1.0000 0.0000 0.5000 0.0344(13) Uani 1 2 d S . .
O11 O 0.8747(19) 0.093(2) 0.4427(17) 0.124(7) Uani 1 1 d . . .
O13 O 0.8152(15) 0.1816(14) 0.8482(12) 0.087(5) Uani 1 1 d . . .
O14 O 0.9007(19) -0.0557(17) 0.5052(17) 0.121(7) Uani 1 1 d . . .
O1 O 0.9627(18) -0.045(2) 0.6230(19) 0.125(7) Uani 1 1 d . . .
O2 O 1.0519(17) -0.1242(18) 0.4537(18) 0.120(6) Uani 1 1 d . . .
O6 O 0.9653(14) -0.2033(15) 0.7465(18) 0.117(7) Uani 1 1 d . . .
C7 C 0.5544(17) 0.6156(19) 0.7135(12) 0.058(5) Uani 1 1 d . . .
H7 H 0.4667 0.6596 0.7077 0.070 Uiso 1 1 calc R . .
N5 N 0.6079(13) 0.5514(14) 0.7989(10) 0.054(4) Uani 1 1 d . . .
O16 O 0.9039(17) -0.3771(13) 0.4182(15) 0.103(6) Uani 1 1 d . . .
C10 C 0.5900(18) 0.406(2) 0.9553(15) 0.074(6) Uani 1 1 d . . .
H10 H 0.6514 0.3411 0.9248 0.088 Uiso 1 1 calc R . .
C9 C 0.5551(17) 0.5252(19) 0.9052(13) 0.057(5) Uani 1 1 d . . .
O4 O 0.6610(17) 0.1988(14) 0.4708(11) 0.090(5) Uani 1 1 d . . .
C11 C 0.467(2) 0.6197(18) 0.9474(14) 0.067(6) Uani 1 1 d . . .
C8 C 0.7477(17) 0.5444(15) 0.6804(14) 0.050(4) Uani 1 1 d . . .
H8 H 0.8261 0.5273 0.6437 0.060 Uiso 1 1 calc R . .
O9 O 1.1019(13) -0.3375(17) 0.4962(13) 0.100(6) Uani 1 1 d . . .
N2 N 0.6372(14) 0.6129(13) 0.6343(11) 0.056(4) Uani 1 1 d . . .
O10 O 1.0101(13) -0.2025(18) 0.3124(12) 0.104(6) Uani 1 1 d . . .
O8 O 0.9830(15) 0.0232(18) 0.2115(18) 0.125(7) Uani 1 1 d . . .
O7 O 0.7849(15) 0.0145(15) 0.7379(18) 0.117(7) Uani 1 1 d . . .
O3 O 0.8059(17) 0.2966(15) 0.3430(13) 0.102(5) Uani 1 1 d . . .
O17 O 0.8691(14) -0.2481(12) 0.5827(11) 0.083(5) Uani 1 1 d . . .
O5 O 0.7550(17) 0.1115(14) 0.2957(12) 0.094(5) Uani 1 1 d . . .
O12 O 0.7600(13) 0.2370(18) 0.6337(13) 0.102(6) Uani 1 1 d . . .
N6 N 0.7372(15) 0.5021(14) 0.7828(11) 0.061(4) Uani 1 1 d . . .
O23 O 0.6924(14) -0.0234(14) 0.5715(11) 0.084(5) Uani 1 1 d . . .
O21 O 0.8314(15) 0.2617(17) 0.1353(12) 0.104(6) Uani 1 1 d . . .
O19 O 0.7838(13) -0.1204(13) 0.3951(11) 0.088(5) Uani 1 1 d . . .
O22 O 0.7137(13) -0.1898(13) 0.7591(12) 0.083(5) Uani 1 1 d . . .
O20 O 0.5470(12) 0.0667(17) 0.3897(14) 0.100(5) Uani 1 1 d . . .
O18 O 0.6374(13) 0.4375(14) 0.4794(16) 0.106(6) Uani 1 1 d . . .
C6 C 0.7676(16) 0.9100(16) 0.0997(13) 0.050(4) Uani 1 1 d U . .
N1 N 0.5907(15) 0.7177(15) 0.3430(11) 0.067(5) Uani 1 1 d . . .
N3 N 0.5567(17) 0.8193(17) 0.1830(12) 0.073(5) Uani 1 1 d . . .
C1 C 0.5441(19) 0.835(2) 0.2835(14) 0.069(6) Uani 1 1 d . . .
H1 H 0.5101 0.9104 0.3091 0.082 Uiso 1 1 calc R . .
C3 C 0.524(2) 0.915(2) 0.0907(14) 0.074(6) Uani 1 1 d . . .
C5 C 0.402(2) 0.955(2) 0.0505(18) 0.094(8) Uani 1 1 d . . .
H5 H 0.3429 0.9192 0.0815 0.113 Uiso 1 1 calc R . .
C4 C 0.627(3) 0.952(3) 0.037(2) 0.103(8) Uani 1 1 d . . .
N4 N 0.610(5) 0.700(3) 0.1720(17) 0.21(2) Uani 1 1 d . . .
C2 C 0.639(5) 0.639(3) 0.274(2) 0.18(2) Uani 1 1 d . . .
H2 H 0.6870 0.5543 0.2923 0.220 Uiso 1 1 calc R . .
C12 C 0.4405(10) 0.7728(10) 0.8927(8) 0.011(2) Uani 1 1 d U . .

loop_
_atom_site_aniso_label
_atom_site_aniso_U_11
_atom_site_aniso_U_22
_atom_site_aniso_U_33
_atom_site_aniso_U_23
_atom_site_aniso_U_13
_atom_site_aniso_U_12
Mo2 0.0317(8) 0.0529(10) 0.0851(12) 0.0158(8) -0.0072(7) -0.0169(7)
Mo3 0.0428(9) 0.0610(11) 0.0910(14) 0.0077(9) 0.0112(8) -0.0267(8)
Mo4 0.0490(9) 0.0504(10) 0.0925(13) -0.0061(9) 0.0057(9) -0.0255(8)
Mo6 0.0476(10) 0.0430(10) 0.1134(16) -0.0096(10) -0.0192(10) 0.0141(8)
Mo1 0.0555(11) 0.0786(13) 0.0748(13) 0.0275(10) -0.0164(9) -0.0142(9)
Mo5 0.0810(14) 0.0815(14) 0.0824(14) -0.0217(11) 0.0228(11) -0.0271(11)
Cu1 0.0819(17) 0.0792(17) 0.0362(12) 0.0113(11) -0.0019(11) -0.0272(14)
P1 0.019(2) 0.024(3) 0.053(3) 0.004(2) -0.001(2) -0.005(2)
O11 0.102(14) 0.127(16) 0.137(17) 0.008(13) -0.009(12) -0.048(12)
O13 0.090(10) 0.081(10) 0.088(10) -0.025(9) 0.029(8) -0.032(8)
O14 0.107(14) 0.092(13) 0.150(18) 0.012(12) 0.002(13) -0.037(11)
O1 0.089(13) 0.123(16) 0.164(19) -0.013(14) -0.019(13) -0.042(12)
O2 0.083(12) 0.106(15) 0.162(18) 0.008(13) -0.019(12) -0.035(11)
O6 0.055(9) 0.074(11) 0.22(2) -0.053(12) -0.041(11) 0.005(8)
C7 0.056(11) 0.087(14) 0.025(8) 0.008(9) 0.001(8) -0.027(10)
N5 0.048(8) 0.070(10) 0.035(8) 0.012(7) 0.006(6) -0.021(7)
O16 0.121(13) 0.047(8) 0.143(15) 0.015(9) -0.052(11) -0.037(9)
C10 0.053(11) 0.077(14) 0.053(11) 0.026(10) 0.006(9) 0.001(10)
C9 0.050(10) 0.084(14) 0.033(9) 0.010(9) -0.004(8) -0.029(10)
O4 0.129(13) 0.078(10) 0.073(10) -0.011(8) 0.025(9) -0.056(10)
C11 0.082(14) 0.050(11) 0.048(11) 0.021(9) 0.006(10) -0.017(10)
C8 0.055(10) 0.035(9) 0.052(10) -0.001(8) 0.006(8) -0.011(8)
O9 0.052(8) 0.135(14) 0.096(11) 0.040(10) -0.016(8) -0.040(9)
N2 0.066(10) 0.046(8) 0.042(8) 0.009(7) -0.003(7) -0.010(7)
O10 0.055(9) 0.167(17) 0.074(10) 0.023(10) 0.001(7) -0.045(10)
O8 0.060(10) 0.111(14) 0.20(2) -0.063(14) -0.046(11) 0.000(9)
O7 0.065(10) 0.069(11) 0.21(2) -0.029(12) -0.042(11) 0.000(8)
O3 0.129(14) 0.092(12) 0.102(12) -0.013(10) 0.033(11) -0.069(11)
O17 0.095(11) 0.048(8) 0.073(9) 0.008(7) 0.008(8) 0.001(7)
O5 0.134(14) 0.073(10) 0.084(10) -0.006(8) 0.037(9) -0.059(10)
O12 0.054(8) 0.146(15) 0.106(12) 0.013(11) 0.004(8) -0.052(9)
N6 0.066(10) 0.060(10) 0.042(8) 0.013(7) 0.003(7) -0.016(8)
O23 0.081(10) 0.073(10) 0.061(8) 0.006(7) 0.004(7) 0.004(8)
O21 0.096(11) 0.130(14) 0.082(10) 0.058(10) -0.032(9) -0.064(11)
O19 0.071(9) 0.066(9) 0.080(10) 0.016(7) 0.016(8) 0.011(7)
O22 0.069(9) 0.076(9) 0.096(10) 0.020(8) 0.026(8) -0.041(7)
O20 0.026(6) 0.121(14) 0.144(14) -0.030(11) -0.014(8) -0.011(7)
O18 0.052(8) 0.056(9) 0.171(17) -0.018(10) -0.013(9) 0.027(7)
C6 0.050(4) 0.050(4) 0.050(4) -0.0070(12) -0.0019(10) -0.0188(18)
N1 0.075(11) 0.067(10) 0.035(8) 0.023(8) 0.010(7) -0.015(8)
N3 0.104(13) 0.070(12) 0.037(9) 0.019(8) -0.004(8) -0.035(10)
C1 0.072(13) 0.077(14) 0.036(10) 0.023(9) -0.003(9) -0.018(11)
C3 0.098(16) 0.078(14) 0.042(11) 0.038(10) -0.014(10) -0.047(13)
C5 0.084(16) 0.108(19) 0.069(14) 0.042(13) -0.002(12) -0.037(14)
C4 0.100(19) 0.13(2) 0.081(17) 0.019(16) -0.028(14) -0.050(17)
N4 0.51(6) 0.10(2) 0.047(13) 0.020(13) -0.04(2) -0.15(3)
C2 0.39(6) 0.063(18) 0.066(18) 0.000(15) 0.01(3) -0.06(3)
C12 0.011(2) 0.011(2) 0.010(2) -0.0010(10) -0.0002(10) -0.0036(12)

loop_
_atom_type_symbol
_atom_type_description
_atom_type_scat_dispersion_real
_atom_type_scat_dispersion_imag
_atom_type_scat_source
C C 0.0033 0.0016 'International Tables Vol C Tables 4.2.6.8 and 6.1.1.4'
H H 0.0000 0.0000 'International Tables Vol C Tables 4.2.6.8 and 6.1.1.4'
N N 0.0061 0.0033 'International Tables Vol C Tables 4.2.6.8 and 6.1.1.4'
O O 0.0106 0.0060 'International Tables Vol C Tables 4.2.6.8 and 6.1.1.4'
P P 0.1023 0.0942 'International Tables Vol C Tables 4.2.6.8 and 6.1.1.4'
Mo Mo -1.6832 0.6857 'International Tables Vol C Tables 4.2.6.8 and 6.1.1.4'
Ag Ag -0.8971 1.1015 'International Tables Vol C Tables 4.2.6.8 and 6.1.1.4'
W W -0.8490 6.8722 'International Tables Vol C Tables 4.2.6.8 and 6.1.1.4'
Si Si 0.0817 0.0704 'International Tables Vol C Tables 4.2.6.8 and 6.1.1.4'
Cu Cu 0.3201 1.2651 'International Tables Vol C Tables 4.2.6.8 and 6.1.1.4'

loop_
_geom_angle_atom_site_label_1
_geom_angle_atom_site_label_2
_geom_angle_atom_site_label_3
_geom_angle
_geom_angle_site_symmetry_1
_geom_angle_site_symmetry_3
_geom_angle_publ_flag
O20 Mo2 O19 102.5(8) . . ?
O20 Mo2 O5 100.5(9) . . ?
O19 Mo2 O5 90.9(6) . . ?
O20 Mo2 O23 103.2(8) . . ?
O19 Mo2 O23 89.5(6) . . ?
O5 Mo2 O23 155.6(8) . . ?
O20 Mo2 O4 99.3(8) . . ?
O19 Mo2 O4 158.2(8) . . ?
O5 Mo2 O4 85.9(6) . . ?
O23 Mo2 O4 84.7(6) . . ?
O20 Mo2 O11 156.9(8) . . ?
O19 Mo2 O11 96.2(7) . . ?
O5 Mo2 O11 65.3(7) . . ?
O23 Mo2 O11 90.3(7) . . ?
O4 Mo2 O11 62.9(7) . . ?
O20 Mo2 O14 161.7(8) . . ?
O19 Mo2 O14 66.3(7) . . ?
O5 Mo2 O14 94.3(7) . . ?
O23 Mo2 O14 63.7(6) . . ?
O4 Mo2 O14 92.3(7) . . ?
O11 Mo2 O14 41.1(7) . . ?
O22 Mo3 O23 103.8(7) . . ?
O22 Mo3 O7 102.3(9) . . ?
O23 Mo3 O7 89.2(8) . . ?
O22 Mo3 O6 102.1(9) . . ?
O23 Mo3 O6 154.1(8) . . ?
O7 Mo3 O6 85.6(7) . . ?
O22 Mo3 O17 100.6(7) . . ?
O23 Mo3 O17 87.4(6) . . ?
O7 Mo3 O17 157.0(8) . . ?
O6 Mo3 O17 87.7(7) . . ?
O22 Mo3 O1 159.0(8) . . ?
O23 Mo3 O1 93.8(7) . . ?
O7 Mo3 O1 66.1(8) . . ?
O6 Mo3 O1 61.0(8) . . ?
O17 Mo3 O1 91.5(7) . . ?
O16 Mo4 O9 103.1(8) . . ?
O16 Mo4 O17 101.4(9) . . ?
O9 Mo4 O17 90.5(7) . . ?
O16 Mo4 O10 103.9(9) . . ?
O9 Mo4 O10 88.3(6) . . ?
O17 Mo4 O10 154.3(8) . . ?
O16 Mo4 O19 100.4(8) . . ?
O9 Mo4 O19 156.3(8) . . ?
O17 Mo4 O19 87.5(6) . . ?
O10 Mo4 O19 83.4(6) . . ?
O16 Mo4 O2 161.0(8) . . ?
O9 Mo4 O2 63.8(7) . . ?
O17 Mo4 O2 92.8(8) . . ?
O10 Mo4 O2 63.8(8) . . ?
O19 Mo4 O2 92.8(7) . . ?
O16 Mo4 O14 158.3(8) . . ?
O9 Mo4 O14 94.1(8) . . ?
O17 Mo4 O14 64.9(6) . . ?
O10 Mo4 O14 89.6(8) . . ?
O19 Mo4 O14 63.8(7) . . ?
O2 Mo4 O14 40.7(6) . . ?
O18 Mo6 O12 104.0(9) . . ?
O18 Mo6 O4 101.1(8) . . ?
O12 Mo6 O4 90.8(7) . . ?
O18 Mo6 O9 100.6(8) . 2_756 ?
O12 Mo6 O9 87.3(7) . 2_756 ?
O4 Mo6 O9 158.1(8) . 2_756 ?
O18 Mo6 O3 99.4(9) . . ?
O12 Mo6 O3 156.4(8) . . ?
O4 Mo6 O3 87.9(7) . . ?
O9 Mo6 O3 85.2(7) 2_756 . ?
O18 Mo6 O11 156.9(8) . . ?
O12 Mo6 O11 93.6(8) . . ?
O4 Mo6 O11 63.3(7) . . ?
O9 Mo6 O11 95.0(8) 2_756 . ?
O3 Mo6 O11 64.9(7) . . ?
O18 Mo6 O2 159.4(9) . 2_756 ?
O12 Mo6 O2 64.9(7) . 2_756 ?
O4 Mo6 O2 96.5(7) . 2_756 ?
O9 Mo6 O2 63.0(7) 2_756 2_756 ?
O3 Mo6 O2 91.8(8) . 2_756 ?
O11 Mo6 O2 43.4(7) . 2_756 ?
O21 Mo1 O6 100.4(9) . 2_756 ?
O21 Mo1 O3 101.9(9) . . ?
O6 Mo1 O3 90.9(8) 2_756 . ?
O21 Mo1 O8 100.5(10) . . ?
O6 Mo1 O8 86.3(7) 2_756 . ?
O3 Mo1 O8 157.5(9) . . ?
O21 Mo1 O5 101.1(8) . . ?
O6 Mo1 O5 158.3(9) 2_756 . ?
O3 Mo1 O5 87.7(7) . . ?
O8 Mo1 O5 86.7(8) . . ?
O21 Mo1 O1 156.6(8) . 2_756 ?
O6 Mo1 O1 61.4(8) 2_756 2_756 ?
O3 Mo1 O1 93.3(8) . 2_756 ?
O8 Mo1 O1 65.8(8) . 2_756 ?
O5 Mo1 O1 97.1(7) . 2_756 ?
O21 Mo1 O11 158.0(8) . . ?
O6 Mo1 O11 96.8(9) 2_756 . ?
O3 Mo1 O11 63.9(7) . . ?
O8 Mo1 O11 94.3(9) . . ?
O5 Mo1 O11 63.3(7) . . ?
O1 Mo1 O11 45.4(7) 2_756 . ?
O13 Mo5 O10 103.4(8) . 2_756 ?
O13 Mo5 O8 102.4(9) . 2_756 ?
O10 Mo5 O8 89.6(8) 2_756 2_756 ?
O13 Mo5 O12 101.6(8) . . ?
O10 Mo5 O12 88.5(7) 2_756 . ?
O8 Mo5 O12 155.7(9) 2_756 . ?
O13 Mo5 O7 99.3(8) . . ?
O10 Mo5 O7 157.3(9) 2_756 . ?
O8 Mo5 O7 86.3(7) 2_756 . ?
O12 Mo5 O7 86.3(7) . . ?
O13 Mo5 O2 157.9(7) . 2_756 ?
O10 Mo5 O2 62.9(7) 2_756 2_756 ?
O8 Mo5 O2 95.0(8) 2_756 2_756 ?
O12 Mo5 O2 62.7(7) . 2_756 ?
O7 Mo5 O2 95.2(8) . 2_756 ?
O13 Mo5 O1 155.0(7) . . ?
O10 Mo5 O1 96.6(8) 2_756 . ?
O8 Mo5 O1 62.4(8) 2_756 . ?
O12 Mo5 O1 93.8(8) . . ?
O7 Mo5 O1 61.8(7) . . ?
O2 Mo5 O1 46.9(7) 2_756 . ?
N1 Cu1 N2 174.0(7) . . ?
O14 P1 O14 180.0(11) . 2_756 ?
O14 P1 O2 111.2(10) . 2_756 ?
O14 P1 O2 68.8(10) 2_756 2_756 ?
O14 P1 O2 68.8(10) . . ?
O14 P1 O2 111.2(10) 2_756 . ?
O2 P1 O2 180.000(2) 2_756 . ?
O14 P1 O11 67.5(10) . . ?
O14 P1 O11 112.5(10) 2_756 . ?
O2 P1 O11 69.8(11) 2_756 . ?
O2 P1 O11 110.2(11) . . ?
O14 P1 O11 112.5(10) . 2_756 ?
O14 P1 O11 67.5(10) 2_756 2_756 ?
O2 P1 O11 110.2(11) 2_756 2_756 ?
O2 P1 O11 69.8(11) . 2_756 ?
O11 P1 O11 180.0(14) . 2_756 ?
O14 P1 O1 68.7(11) . . ?
O14 P1 O1 111.3(11) 2_756 . ?
O2 P1 O1 77.3(11) 2_756 . ?
O2 P1 O1 102.7(11) . . ?
O11 P1 O1 108.6(10) . . ?
O11 P1 O1 71.4(10) 2_756 . ?
O14 P1 O1 111.3(11) . 2_756 ?
O14 P1 O1 68.7(11) 2_756 2_756 ?
O2 P1 O1 102.7(11) 2_756 2_756 ?
O2 P1 O1 77.3(11) . 2_756 ?
O11 P1 O1 71.4(10) . 2_756 ?
O11 P1 O1 108.6(10) 2_756 2_756 ?
O1 P1 O1 180.000(3) . 2_756 ?
P1 O11 O14 53.8(9) . . ?
P1 O11 O2 54.7(9) . 2_756 ?
O14 O11 O2 91.9(14) . 2_756 ?
P1 O11 Mo2 124.6(11) . . ?
O14 O11 Mo2 70.9(10) . . ?
O2 O11 Mo2 137.5(13) 2_756 . ?
P1 O11 Mo6 123.3(12) . . ?
O14 O11 Mo6 133.4(13) . . ?
O2 O11 Mo6 68.6(10) 2_756 . ?
Mo2 O11 Mo6 95.0(7) . . ?
P1 O11 Mo1 119.9(10) . . ?
O14 O11 Mo1 131.0(14) . . ?
O2 O11 Mo1 125.3(12) 2_756 . ?
Mo2 O11 Mo1 93.1(7) . . ?
Mo6 O11 Mo1 92.7(7) . . ?
P1 O14 O11 58.7(9) . . ?
P1 O14 O2 57.6(10) . . ?
O11 O14 O2 97.3(14) . . ?
P1 O14 O1 59.7(11) . . ?
O11 O14 O1 97.5(15) . . ?
O2 O14 O1 91.4(14) . . ?
P1 O14 Mo2 126.6(10) . . ?
O11 O14 Mo2 68.0(9) . . ?
O2 O14 Mo2 132.2(14) . . ?
O1 O14 Mo2 134.2(13) . . ?
P1 O14 Mo4 123.9(11) . . ?
O11 O14 Mo4 134.5(14) . . ?
O2 O14 Mo4 66.3(10) . . ?
O1 O14 Mo4 123.7(11) . . ?
Mo2 O14 Mo4 91.5(8) . . ?
P1 O1 O14 51.5(9) . . ?
P1 O1 Mo3 126.0(12) . . ?
O14 O1 Mo3 74.5(9) . . ?
P1 O1 Mo1 123.2(10) . 2_756 ?
O14 O1 Mo1 137.3(13) . 2_756 ?
Mo3 O1 Mo1 97.1(8) . 2_756 ?
P1 O1 Mo5 115.6(10) . . ?
O14 O1 Mo5 128.9(12) . . ?
Mo3 O1 Mo5 94.1(7) . . ?
Mo1 O1 Mo5 92.9(8) 2_756 . ?
P1 O2 O14 53.6(10) . . ?
P1 O2 O11 55.5(10) . 2_756 ?
O14 O2 O11 92.8(15) . 2_756 ?
P1 O2 Mo4 126.6(10) . . ?
O14 O2 Mo4 73.0(9) . . ?
O11 O2 Mo4 135.0(12) 2_756 . ?
P1 O2 Mo6 123.5(11) . 2_756 ?
O14 O2 Mo6 137.4(13) . 2_756 ?
O11 O2 Mo6 68.0(9) 2_756 2_756 ?
Mo4 O2 Mo6 93.7(7) . 2_756 ?
P1 O2 Mo5 120.2(10) . 2_756 ?
O14 O2 Mo5 128.2(12) . 2_756 ?
O11 O2 Mo5 127.6(11) 2_756 2_756 ?
Mo4 O2 Mo5 92.0(8) . 2_756 ?
Mo6 O2 Mo5 91.6(7) 2_756 2_756 ?
Mo1 O6 Mo3 140.3(12) 2_756 . ?
N5 C7 N2 111.9(16) . . ?
C7 N5 N6 110.2(13) . . ?
C7 N5 C9 131.4(15) . . ?
N6 N5 C9 118.4(13) . . ?
C9 C10 C11 118.9(18) . 2_667 ?
C11 C9 C10 121.8(16) . . ?
C11 C9 N5 119.0(16) . . ?
C10 C9 N5 119.1(18) . . ?
Mo6 O4 Mo2 138.5(9) . . ?
C9 C11 C10 119.4(16) . 2_667 ?
C9 C11 C12 121.0(14) . . ?
C10 C11 C12 118.9(17) 2_667 . ?
N6 C8 N2 114.3(15) . . ?
Mo4 O9 Mo6 138.8(10) . 2_756 ?
C7 N2 C8 102.6(14) . . ?
C7 N2 Cu1 128.7(13) . . ?
C8 N2 Cu1 128.3(12) . . ?
Mo5 O10 Mo4 140.2(10) 2_756 . ?
Mo1 O8 Mo5 138.7(11) . 2_756 ?
Mo3 O7 Mo5 137.8(11) . . ?
Mo1 O3 Mo6 138.0(9) . . ?
Mo4 O17 Mo3 140.2(8) . . ?
Mo2 O5 Mo1 138.1(11) . . ?
Mo6 O12 Mo5 140.3(9) . . ?
C8 N6 N5 100.9(13) . . ?
Mo3 O23 Mo2 141.2(8) . . ?
Mo2 O19 Mo4 137.5(10) . . ?
C2 N1 C1 105.8(18) . . ?
C2 N1 Cu1 124.7(16) . . ?
C1 N1 Cu1 129.0(15) . . ?
C1 N3 N4 112.4(17) . . ?
C1 N3 C3 127.3(19) . . ?
N4 N3 C3 120.3(18) . . ?
N3 C1 N1 106.8(19) . . ?
C5 C3 N3 118.1(18) . . ?
C5 C3 C4 124.3(17) . . ?
N3 C3 C4 117(2) . . ?
C4 C5 C3 117(2) 2_675 . ?
C5 C4 C3 118(2) 2_675 . ?
C5 C4 C6 120(2) 2_675 . ?
C3 C4 C6 120.0(18) . . ?
N3 N4 C2 103(2) . . ?
N1 C2 N4 111(3) . . ?

loop_
_geom_bond_atom_site_label_1
_geom_bond_atom_site_label_2
_geom_bond_distance
_geom_bond_site_symmetry_2
_geom_bond_publ_flag
Mo2 O20 1.635(13) . ?
Mo2 O19 1.873(14) . ?
Mo2 O5 1.886(13) . ?
Mo2 O23 1.902(13) . ?
Mo2 O4 1.929(15) . ?
Mo2 O11 2.39(2) . ?
Mo2 O14 2.43(2) . ?
Mo3 O22 1.636(11) . ?
Mo3 O23 1.864(14) . ?
Mo3 O7 1.883(18) . ?
Mo3 O6 1.917(16) . ?
Mo3 O17 1.927(15) . ?
Mo3 O1 2.33(2) . ?
Mo4 O16 1.644(15) . ?
Mo4 O9 1.860(14) . ?
Mo4 O17 1.872(14) . ?
Mo4 O10 1.919(14) . ?
Mo4 O19 1.933(13) . ?
Mo4 O2 2.41(2) . ?
Mo4 O14 2.52(2) . ?
Mo6 O18 1.662(12) . ?
Mo6 O12 1.844(17) . ?
Mo6 O4 1.852(16) . ?
Mo6 O9 1.905(15) 2_756 ?
Mo6 O3 1.912(16) . ?
Mo6 O11 2.41(2) . ?
Mo6 O2 2.421(18) 2_756 ?
Mo1 O21 1.639(13) . ?
Mo1 O6 1.824(16) 2_756 ?
Mo1 O3 1.873(17) . ?
Mo1 O8 1.882(17) . ?
Mo1 O5 1.895(15) . ?
Mo1 O1 2.36(2) 2_756 ?
Mo1 O11 2.47(2) . ?
Mo5 O13 1.670(14) . ?
Mo5 O10 1.832(15) 2_756 ?
Mo5 O8 1.894(17) 2_756 ?
Mo5 O12 1.903(17) . ?
Mo5 O7 1.918(18) . ?
Mo5 O2 2.49(2) 2_756 ?
Mo5 O1 2.51(2) . ?
Cu1 N1 1.859(14) . ?
Cu1 N2 1.867(14) . ?
P1 O14 1.48(2) . ?
P1 O14 1.48(2) 2_756 ?
P1 O2 1.55(2) 2_756 ?
P1 O2 1.55(2) . ?
P1 O11 1.57(2) . ?
P1 O11 1.57(2) 2_756 ?
P1 O1 1.63(2) . ?
P1 O1 1.63(2) 2_756 ?
O11 O14 1.69(3) . ?
O11 O2 1.79(3) 2_756 ?
O14 O2 1.71(3) . ?
O14 O1 1.76(3) . ?
O1 Mo1 2.36(2) 2_756 ?
O2 O11 1.79(3) 2_756 ?
O2 Mo6 2.421(18) 2_756 ?
O2 Mo5 2.49(2) 2_756 ?
O6 Mo1 1.824(16) 2_756 ?
C7 N5 1.26(2) . ?
C7 N2 1.31(2) . ?
N5 N6 1.361(19) . ?
N5 C9 1.46(2) . ?
C10 C9 1.35(3) . ?
C10 C11 1.38(2) 2_667 ?
C9 C11 1.34(3) . ?
C11 C10 1.38(2) 2_667 ?
C11 C12 1.72(2) . ?
C8 N6 1.32(2) . ?
C8 N2 1.32(2) . ?
O9 Mo6 1.905(15) 2_756 ?
O10 Mo5 1.832(15) 2_756 ?
O8 Mo5 1.894(17) 2_756 ?
C6 C4 1.70(3) . ?
N1 C2 1.32(3) . ?
N1 C1 1.37(2) . ?
N3 C1 1.32(2) . ?
N3 N4 1.32(3) . ?
N3 C3 1.44(2) . ?
C3 C5 1.39(3) . ?
C3 C4 1.45(3) . ?
C5 C4 1.38(3) 2_675 ?
C4 C5 1.38(3) 2_675 ?
N4 C2 1.37(3) . ?
